data_7046670
loop_
_publ_author_name
'Milocco, Francesca'
'Demeshko, Serhiy'
'Meyer, Franc'
'Otten, Edwin'

_publ_section_title
;
 Ferrate(ii) complexes with redox-active formazanate ligands.
;
_journal_issue 26
_journal_name_full 'Dalton transactions (Cambridge, England : 2003)'
_journal_page_first 8817
_journal_page_last 8823
_journal_paper_doi 10.1039/c8dt01597j
_journal_volume 47
_journal_year 2018
_chemical_formula_sum 'C68 H77 Br Fe N8 O8'
_chemical_formula_weight 1270.13
_space_group_crystal_system triclinic
_space_group_IT_number 2
_space_group_name_Hall '-P 1'
_space_group_name_H-M_alt 'P -1'
_symmetry_space_group_name_Hall '-P 1'
_symmetry_space_group_name_H-M 'P -1'
_atom_sites_solution_hydrogens geom
_audit_creation_method SHELXL-2018/1
_audit_update_record
;
2018-04-05 deposited with the CCDC.
2018-06-13 downloaded from the CCDC.
;
_cell_angle_alpha 87.411(3)
_cell_angle_beta 86.537(3)
_cell_angle_gamma 77.464(3)
_cell_formula_units_Z 2
_cell_length_a 10.1421(7)
_cell_length_b 11.1790(8)
_cell_length_c 28.764(2)
_cell_measurement_reflns_used 9035
_cell_measurement_temperature 100(2)
_cell_measurement_theta_max 26.38
_cell_measurement_theta_min 3.15
_cell_volume 3175.9(4)
_computing_structure_refinement 'SHELXL-2018/1 (Sheldrick, 2018)'
_computing_structure_solution 'SHELXT 2014/5 (Sheldrick, 2014)'
_diffrn_ambient_temperature 100(2)
_diffrn_measured_fraction_theta_full 0.997
_diffrn_measured_fraction_theta_max 0.997
_diffrn_measurement_device_type 'Bruker APEX-II CCD'
_diffrn_measurement_method '\f and \w scans'
_diffrn_radiation_type MoK\a
_diffrn_radiation_wavelength 0.71073
_diffrn_reflns_av_R_equivalents 0.0423
_diffrn_reflns_av_unetI/netI 0.0248
_diffrn_reflns_Laue_measured_fraction_full 0.997
_diffrn_reflns_Laue_measured_fraction_max 0.997
_diffrn_reflns_limit_h_max 12
_diffrn_reflns_limit_h_min -12
_diffrn_reflns_limit_k_max 13
_diffrn_reflns_limit_k_min -13
_diffrn_reflns_limit_l_max 35
_diffrn_reflns_limit_l_min -35
_diffrn_reflns_number 86747
_diffrn_reflns_point_group_measured_fraction_full 0.997
_diffrn_reflns_point_group_measured_fraction_max 0.997
_diffrn_reflns_theta_full 25.242
_diffrn_reflns_theta_max 25.680
_diffrn_reflns_theta_min 2.878
_exptl_absorpt_coefficient_mu 0.928
_exptl_absorpt_correction_T_max 0.7454
_exptl_absorpt_correction_T_min 0.6792
_exptl_absorpt_correction_type multi-scan
_exptl_absorpt_process_details SADABS
_exptl_crystal_colour orange
_exptl_crystal_density_diffrn 1.328
_exptl_crystal_description platelet
_exptl_crystal_F_000 1332
_exptl_crystal_size_max 0.220
_exptl_crystal_size_mid 0.200
_exptl_crystal_size_min 0.030
_refine_diff_density_max 0.820
_refine_diff_density_min -0.809
_refine_diff_density_rms 0.066
_refine_ls_extinction_method none
_refine_ls_goodness_of_fit_ref 1.121
_refine_ls_hydrogen_treatment constr
_refine_ls_matrix_type full
_refine_ls_number_parameters 780
_refine_ls_number_reflns 12053
_refine_ls_number_restraints 0
_refine_ls_restrained_S_all 1.121
_refine_ls_R_factor_all 0.0484
_refine_ls_R_factor_gt 0.0403
_refine_ls_shift/su_max 0.001
_refine_ls_shift/su_mean 0.000
_refine_ls_structure_factor_coef Fsqd
_refine_ls_weighting_details 'w=1/[\s^2^(Fo^2^)+(0.0125P)^2^+7.4846P] where P=(Fo^2^+2Fc^2^)/3'
_refine_ls_weighting_scheme calc
_refine_ls_wR_factor_gt 0.0895
_refine_ls_wR_factor_ref 0.0926
_reflns_Friedel_coverage 0.000
_reflns_number_gt 10625
_reflns_number_total 12053
_reflns_threshold_expression 'I > 2\s(I)'
_cod_data_source_file c8dt01597j2.cif
_cod_data_source_block mo_molan509_0m_a
_cod_depositor_comments 'Adding full bibliography for 7046668--7046670.cif.'
_cod_database_code 7046670
_shelx_shelxl_version_number 2018/1
_shelx_space_group_comment
;
The symmetry employed for this shelxl refinement is uniquely defined
by the following loop, which should always be used as a source of
symmetry information in preference to the above space-group names.
They are only intended as comments.
;
_shelx_estimated_absorpt_t_min 0.822
_shelx_estimated_absorpt_t_max 0.973

loop_
_space_group_symop_operation_xyz
'x, y, z'
'-x, -y, -z'

loop_
_atom_site_label
_atom_site_type_symbol
_atom_site_fract_x
_atom_site_fract_y
_atom_site_fract_z
_atom_site_U_iso_or_equiv
_atom_site_adp_type
_atom_site_occupancy
_atom_site_site_symmetry_order
_atom_site_calc_flag
_atom_site_refinement_flags_posn
_atom_site_refinement_flags_adp
Br1 Br 0.40412(3) 0.45900(2) 0.18336(2) 0.01544(7) Uani 1 1 d . .
Fe1 Fe 0.52892(4) 0.80119(3) 0.25069(2) 0.00978(8) Uani 1 1 d . .
O1 O 0.0038(2) 0.85859(19) 0.02705(7) 0.0258(5) Uani 1 1 d . .
O2 O 1.10113(18) 0.25040(17) 0.10606(7) 0.0179(4) Uani 1 1 d . .
O3 O 0.69311(19) 1.25738(18) 0.02088(7) 0.0213(4) Uani 1 1 d . .
O4 O 0.1929(2) 0.27394(17) 0.41737(7) 0.0218(4) Uani 1 1 d . .
O5 O 0.6966(2) 0.11335(19) 0.26799(7) 0.0283(5) Uani 1 1 d . .
O6 O 0.7788(3) 0.4673(3) 0.48163(9) 0.0690(10) Uani 1 1 d . .
O7 O -0.0332(3) 0.9745(2) 0.43564(8) 0.0350(6) Uani 1 1 d . .
O8 O 0.6711(2) 0.7022(2) 0.02008(7) 0.0314(5) Uani 1 1 d . .
N1 N 0.4188(2) 0.92716(19) 0.29097(7) 0.0108(4) Uani 1 1 d . .
N2 N 0.4158(2) 0.92375(19) 0.33592(7) 0.0112(4) Uani 1 1 d . .
N3 N 0.6429(2) 0.80333(19) 0.34134(7) 0.0117(4) Uani 1 1 d . .
N4 N 0.6666(2) 0.79372(19) 0.29724(7) 0.0116(4) Uani 1 1 d . .
N5 N 0.3125(2) 0.8238(2) 0.18065(8) 0.0148(5) Uani 1 1 d . .
N6 N 0.7160(2) 0.60259(19) 0.19552(8) 0.0143(5) Uani 1 1 d . .
N7 N 0.6268(2) 0.9736(2) 0.17881(8) 0.0143(5) Uani 1 1 d . .
N8 N 0.4157(2) 0.6078(2) 0.30977(8) 0.0148(5) Uani 1 1 d . .
C1 C 0.3095(2) 1.0195(2) 0.27349(9) 0.0110(5) Uani 1 1 d . .
C2 C 0.1766(3) 1.0081(2) 0.28334(10) 0.0171(6) Uani 1 1 d . .
H2 H 0.158492 0.940665 0.302013 0.020 Uiso 1 1 calc R U
C3 C 0.0706(3) 1.0953(3) 0.26589(10) 0.0216(6) Uani 1 1 d . .
H3 H -0.020038 1.086860 0.272234 0.026 Uiso 1 1 calc R U
C4 C 0.0968(3) 1.1950(3) 0.23911(10) 0.0198(6) Uani 1 1 d . .
H4 H 0.024185 1.254864 0.227240 0.024 Uiso 1 1 calc R U
C5 C 0.2293(3) 1.2070(2) 0.22974(9) 0.0170(6) Uani 1 1 d . .
H5 H 0.247264 1.275716 0.211796 0.020 Uiso 1 1 calc R U
C6 C 0.3360(3) 1.1186(2) 0.24660(9) 0.0143(5) Uani 1 1 d . .
H6 H 0.426679 1.126107 0.239700 0.017 Uiso 1 1 calc R U
C7 C 0.5167(3) 0.8513(2) 0.35930(9) 0.0119(5) Uani 1 1 d . .
C8 C 0.4957(3) 0.8452(2) 0.41051(9) 0.0130(5) Uani 1 1 d . .
C9 C 0.3657(3) 0.8699(2) 0.43138(9) 0.0164(5) Uani 1 1 d . .
H9 H 0.289869 0.887305 0.412422 0.020 Uiso 1 1 calc R U
C10 C 0.3453(3) 0.8696(3) 0.47958(10) 0.0202(6) Uani 1 1 d . .
H10 H 0.255636 0.888030 0.493046 0.024 Uiso 1 1 calc R U
C11 C 0.4536(3) 0.8427(2) 0.50849(9) 0.0176(6) Uani 1 1 d . .
C12 C 0.5839(3) 0.8138(3) 0.48752(10) 0.0190(6) Uani 1 1 d . .
H12 H 0.659491 0.792960 0.506530 0.023 Uiso 1 1 calc R U
C13 C 0.6048(3) 0.8151(2) 0.43960(9) 0.0168(6) Uani 1 1 d . .
H13 H 0.694431 0.795233 0.426183 0.020 Uiso 1 1 calc R U
C14 C 0.4322(3) 0.8454(3) 0.56065(10) 0.0266(7) Uani 1 1 d . .
H14A H 0.468474 0.912085 0.572281 0.040 Uiso 1 1 calc R U
H14B H 0.478924 0.767046 0.574478 0.040 Uiso 1 1 calc R U
H14C H 0.335214 0.858656 0.569187 0.040 Uiso 1 1 calc R U
C15 C 0.8085(2) 0.7507(2) 0.28496(9) 0.0123(5) Uani 1 1 d . .
C16 C 0.8711(3) 0.6310(3) 0.29744(10) 0.0181(6) Uani 1 1 d . .
H16 H 0.821363 0.579389 0.314673 0.022 Uiso 1 1 calc R U
C17 C 1.0063(3) 0.5875(3) 0.28458(10) 0.0230(6) Uani 1 1 d . .
H17 H 1.049391 0.505886 0.293093 0.028 Uiso 1 1 calc R U
C18 C 1.0791(3) 0.6625(3) 0.25932(10) 0.0209(6) Uani 1 1 d . .
H18 H 1.171671 0.632347 0.250379 0.025 Uiso 1 1 calc R U
C19 C 1.0161(3) 0.7812(3) 0.24726(10) 0.0187(6) Uani 1 1 d . .
H19 H 1.066153 0.832760 0.230201 0.022 Uiso 1 1 calc R U
C20 C 0.8802(3) 0.8263(3) 0.25976(9) 0.0167(6) Uani 1 1 d . .
H20 H 0.837231 0.907874 0.251114 0.020 Uiso 1 1 calc R U
C21 C 0.3922(3) 0.8129(2) 0.20883(9) 0.0130(5) Uani 1 1 d . .
C22 C 0.6421(3) 0.6768(2) 0.21684(9) 0.0132(5) Uani 1 1 d . .
C23 C 0.5944(2) 0.9140(2) 0.20967(9) 0.0123(5) Uani 1 1 d . .
C24 C 0.4587(3) 0.6813(2) 0.28792(9) 0.0130(5) Uani 1 1 d . .
C25 C 0.2290(3) 0.8312(2) 0.14310(9) 0.0142(5) Uani 1 1 d . .
C26 C 0.1719(3) 0.9455(2) 0.12355(10) 0.0192(6) Uani 1 1 d . .
H26 H 0.183748 1.018545 0.136795 0.023 Uiso 1 1 calc R U
C27 C 0.0977(3) 0.9508(3) 0.08461(10) 0.0219(6) Uani 1 1 d . .
H27 H 0.059333 1.028022 0.070555 0.026 Uiso 1 1 calc R U
C28 C 0.0786(3) 0.8430(3) 0.06561(9) 0.0174(6) Uani 1 1 d . .
C29 C 0.1332(3) 0.7298(3) 0.08636(10) 0.0189(6) Uani 1 1 d . .
H29 H 0.118733 0.656646 0.073927 0.023 Uiso 1 1 calc R U
C30 C 0.2091(3) 0.7239(2) 0.12527(9) 0.0175(6) Uani 1 1 d . .
H30 H 0.247024 0.646892 0.139584 0.021 Uiso 1 1 calc R U
C31 C -0.0118(3) 0.7509(3) 0.00482(11) 0.0285(7) Uani 1 1 d . .
H31A H -0.065780 0.774683 -0.022560 0.043 Uiso 1 1 calc R U
H31B H -0.057837 0.701734 0.026713 0.043 Uiso 1 1 calc R U
H31C H 0.077377 0.702461 -0.004901 0.043 Uiso 1 1 calc R U
C32 C 0.8142(3) 0.5162(2) 0.17171(9) 0.0134(5) Uani 1 1 d . .
C33 C 0.7782(3) 0.4142(2) 0.15425(9) 0.0153(5) Uani 1 1 d . .
H33 H 0.687431 0.404131 0.157486 0.018 Uiso 1 1 calc R U
C34 C 0.8778(3) 0.3279(2) 0.13209(9) 0.0163(5) Uani 1 1 d . .
H34 H 0.855636 0.257319 0.120078 0.020 Uiso 1 1 calc R U
C35 C 1.0107(3) 0.3439(2) 0.12729(9) 0.0138(5) Uani 1 1 d . .
C36 C 1.0451(3) 0.4468(2) 0.14425(9) 0.0156(5) Uani 1 1 d . .
H36 H 1.135425 0.457854 0.140489 0.019 Uiso 1 1 calc R U
C37 C 0.9456(3) 0.5333(2) 0.16676(9) 0.0159(5) Uani 1 1 d . .
H37 H 0.967537 0.604022 0.178722 0.019 Uiso 1 1 calc R U
C38 C 1.2371(3) 0.2656(3) 0.09746(10) 0.0214(6) Uani 1 1 d . .
H38A H 1.292835 0.190826 0.084245 0.032 Uiso 1 1 calc R U
H38B H 1.273616 0.281491 0.126800 0.032 Uiso 1 1 calc R U
H38C H 1.238073 0.334977 0.075438 0.032 Uiso 1 1 calc R U
C39 C 0.6469(3) 1.0492(2) 0.14011(9) 0.0138(5) Uani 1 1 d . .
C40 C 0.5689(3) 1.1664(2) 0.13685(9) 0.0157(5) Uani 1 1 d . .
H40 H 0.506385 1.197035 0.161689 0.019 Uiso 1 1 calc R U
C41 C 0.5815(3) 1.2397(2) 0.09742(9) 0.0151(5) Uani 1 1 d . .
H41 H 0.527821 1.320489 0.095048 0.018 Uiso 1 1 calc R U
C42 C 0.6731(3) 1.1939(2) 0.06141(9) 0.0145(5) Uani 1 1 d . .
C43 C 0.7543(3) 1.0764(2) 0.06511(9) 0.0166(6) Uani 1 1 d . .
H43 H 0.818018 1.046191 0.040538 0.020 Uiso 1 1 calc R U
C44 C 0.7417(3) 1.0037(2) 0.10471(9) 0.0164(5) Uani 1 1 d . .
H44 H 0.797124 0.923794 0.107667 0.020 Uiso 1 1 calc R U
C45 C 0.6142(3) 1.3795(3) 0.01558(12) 0.0284(7) Uani 1 1 d . .
H45A H 0.639421 1.415616 -0.014430 0.043 Uiso 1 1 calc R U
H45B H 0.631176 1.429105 0.040882 0.043 Uiso 1 1 calc R U
H45C H 0.517997 1.377271 0.016650 0.043 Uiso 1 1 calc R U
C46 C 0.3606(3) 0.5209(2) 0.33664(9) 0.0144(5) Uani 1 1 d . .
C47 C 0.3364(3) 0.4199(2) 0.31486(9) 0.0157(5) Uani 1 1 d . .
H47 H 0.358036 0.409191 0.282505 0.019 Uiso 1 1 calc R U
C48 C 0.2799(3) 0.3345(2) 0.34138(9) 0.0152(5) Uani 1 1 d . .
H48 H 0.262523 0.264800 0.327166 0.018 Uiso 1 1 calc R U
C49 C 0.2489(3) 0.3516(2) 0.38866(9) 0.0153(5) Uani 1 1 d . .
C50 C 0.2746(3) 0.4540(3) 0.41005(10) 0.0193(6) Uani 1 1 d . .
H50 H 0.253504 0.464927 0.442418 0.023 Uiso 1 1 calc R U
C51 C 0.3305(3) 0.5386(2) 0.38387(10) 0.0181(6) Uani 1 1 d . .
H51 H 0.348169 0.608321 0.397997 0.022 Uiso 1 1 calc R U
C52 C 0.1642(3) 0.1682(3) 0.39685(11) 0.0259(7) Uani 1 1 d . .
H52A H 0.099237 0.194612 0.372603 0.039 Uiso 1 1 calc R U
H52B H 0.125840 0.118920 0.420931 0.039 Uiso 1 1 calc R U
H52C H 0.248008 0.118796 0.383009 0.039 Uiso 1 1 calc R U
C53 C 0.6996(3) 0.2304(3) 0.24638(10) 0.0257(7) Uani 1 1 d . .
H53A H 0.613259 0.264833 0.231603 0.031 Uiso 1 1 calc R U
H53B H 0.774194 0.222727 0.222109 0.031 Uiso 1 1 calc R U
C54 C 0.7215(3) 0.3132(3) 0.28471(11) 0.0268(7) Uani 1 1 d . .
H54A H 0.813223 0.330709 0.281321 0.032 Uiso 1 1 calc R U
H54B H 0.653716 0.391694 0.284109 0.032 Uiso 1 1 calc R U
C55 C 0.7038(4) 0.2386(3) 0.32952(12) 0.0416(9) Uani 1 1 d . .
H55A H 0.791966 0.206889 0.343540 0.050 Uiso 1 1 calc R U
H55B H 0.641900 0.289139 0.352509 0.050 Uiso 1 1 calc R U
C56 C 0.6446(3) 0.1350(3) 0.31452(10) 0.0239(6) Uani 1 1 d . .
H56A H 0.672802 0.060939 0.334759 0.029 Uiso 1 1 calc R U
H56B H 0.544546 0.158450 0.315821 0.029 Uiso 1 1 calc R U
C57 C 0.6622(4) 0.4826(3) 0.45578(13) 0.0432(9) Uani 1 1 d . .
H57A H 0.592799 0.553980 0.466525 0.052 Uiso 1 1 calc R U
H57B H 0.623238 0.408518 0.459057 0.052 Uiso 1 1 calc R U
C58 C 0.7096(4) 0.5033(3) 0.40541(12) 0.0378(8) Uani 1 1 d . .
H58A H 0.692028 0.591807 0.396757 0.045 Uiso 1 1 calc R U
H58B H 0.663536 0.461211 0.383855 0.045 Uiso 1 1 calc R U
C59 C 0.8613(4) 0.4479(3) 0.40433(12) 0.0396(9) Uani 1 1 d . .
H59A H 0.885947 0.381316 0.381787 0.048 Uiso 1 1 calc R U
H59B H 0.914186 0.511123 0.395802 0.048 Uiso 1 1 calc R U
C60 C 0.8858(5) 0.3990(5) 0.45315(14) 0.0760(17) Uani 1 1 d . .
H60A H 0.884846 0.310528 0.455614 0.091 Uiso 1 1 calc R U
H60B H 0.974400 0.410173 0.462694 0.091 Uiso 1 1 calc R U
C61 C -0.0449(3) 0.8739(3) 0.46706(11) 0.0260(7) Uani 1 1 d . .
H61A H -0.140814 0.877404 0.477008 0.031 Uiso 1 1 calc R U
H61B H 0.006726 0.875650 0.495058 0.031 Uiso 1 1 calc R U
C62 C 0.0129(4) 0.7587(3) 0.44018(11) 0.0318(7) Uani 1 1 d . .
H62A H -0.043737 0.697233 0.446098 0.038 Uiso 1 1 calc R U
H62B H 0.106228 0.721859 0.449030 0.038 Uiso 1 1 calc R U
C63 C 0.0115(4) 0.8029(3) 0.38893(12) 0.0370(8) Uani 1 1 d . .
H63A H 0.104594 0.793707 0.374919 0.044 Uiso 1 1 calc R U
H63B H -0.039171 0.756779 0.370596 0.044 Uiso 1 1 calc R U
C64 C -0.0591(4) 0.9366(3) 0.39113(12) 0.0338(8) Uani 1 1 d . .
H64A H -0.022458 0.985557 0.365999 0.041 Uiso 1 1 calc R U
H64B H -0.157488 0.946534 0.387816 0.041 Uiso 1 1 calc R U
C65 C 0.6912(4) 0.6781(4) 0.06874(12) 0.0382(8) Uani 1 1 d . .
H65A H 0.768083 0.711334 0.078196 0.046 Uiso 1 1 calc R U
H65B H 0.709912 0.588814 0.076043 0.046 Uiso 1 1 calc R U
C66 C 0.5606(4) 0.7417(4) 0.09355(12) 0.0415(9) Uani 1 1 d . .
H66A H 0.578669 0.775013 0.123267 0.050 Uiso 1 1 calc R U
H66B H 0.499550 0.684208 0.100179 0.050 Uiso 1 1 calc R U
C67 C 0.4987(3) 0.8447(4) 0.05980(11) 0.0354(8) Uani 1 1 d . .
H67A H 0.492942 0.925891 0.073099 0.043 Uiso 1 1 calc R U
H67B H 0.407138 0.837331 0.051972 0.043 Uiso 1 1 calc R U
C68 C 0.5970(3) 0.8264(3) 0.01680(11) 0.0312(7) Uani 1 1 d . .
H68A H 0.546801 0.841002 -0.012107 0.037 Uiso 1 1 calc R U
H68B H 0.659001 0.883715 0.016568 0.037 Uiso 1 1 calc R U

loop_
_atom_site_aniso_label
_atom_site_aniso_U_11
_atom_site_aniso_U_22
_atom_site_aniso_U_33
_atom_site_aniso_U_23
_atom_site_aniso_U_13
_atom_site_aniso_U_12
Br1 0.01199(13) 0.01259(13) 0.02082(14) -0.00015(10) -0.00004(10) -0.00092(10)
Fe1 0.00853(18) 0.00931(17) 0.01150(18) -0.00097(13) 0.00005(13) -0.00196(14)
O1 0.0228(11) 0.0312(12) 0.0217(11) -0.0019(9) -0.0119(9) 0.0010(9)
O2 0.0120(9) 0.0177(10) 0.0231(10) -0.0082(8) 0.0005(8) -0.0001(8)
O3 0.0183(10) 0.0224(10) 0.0210(10) 0.0080(8) 0.0010(8) -0.0019(8)
O4 0.0325(12) 0.0169(10) 0.0181(10) 0.0015(8) 0.0041(8) -0.0116(9)
O5 0.0391(13) 0.0183(10) 0.0278(12) -0.0040(9) 0.0003(10) -0.0065(10)
O6 0.070(2) 0.097(3) 0.0197(13) -0.0102(14) 0.0020(13) 0.0282(18)
O7 0.0492(15) 0.0230(11) 0.0354(13) -0.0026(10) 0.0058(11) -0.0154(11)
O8 0.0302(12) 0.0439(14) 0.0224(11) -0.0095(10) 0.0031(9) -0.0121(11)
N1 0.0087(10) 0.0103(10) 0.0140(11) 0.0006(8) -0.0013(8) -0.0030(8)
N2 0.0112(11) 0.0102(10) 0.0132(11) 0.0003(8) -0.0003(8) -0.0049(8)
N3 0.0132(11) 0.0094(10) 0.0136(11) 0.0002(8) -0.0009(8) -0.0049(9)
N4 0.0113(11) 0.0106(10) 0.0135(11) 0.0005(8) -0.0003(8) -0.0039(8)
N5 0.0132(11) 0.0175(11) 0.0144(11) -0.0013(9) -0.0008(9) -0.0049(9)
N6 0.0137(11) 0.0117(11) 0.0173(12) -0.0029(9) -0.0002(9) -0.0022(9)
N7 0.0145(11) 0.0148(11) 0.0136(11) -0.0009(9) 0.0000(9) -0.0030(9)
N8 0.0121(11) 0.0144(11) 0.0179(12) 0.0002(9) -0.0017(9) -0.0029(9)
C1 0.0109(12) 0.0104(12) 0.0114(12) -0.0025(9) -0.0015(9) -0.0012(10)
C2 0.0140(13) 0.0167(13) 0.0204(14) 0.0031(11) -0.0005(11) -0.0038(11)
C3 0.0119(13) 0.0216(15) 0.0303(16) 0.0033(12) -0.0019(11) -0.0021(11)
C4 0.0168(14) 0.0185(14) 0.0209(15) 0.0029(11) -0.0036(11) 0.0032(11)
C5 0.0218(14) 0.0124(13) 0.0161(14) 0.0015(10) 0.0000(11) -0.0029(11)
C6 0.0132(13) 0.0147(13) 0.0149(13) -0.0020(10) 0.0011(10) -0.0027(10)
C7 0.0102(12) 0.0115(12) 0.0150(13) -0.0008(10) -0.0010(10) -0.0040(10)
C8 0.0154(13) 0.0086(12) 0.0156(13) -0.0010(10) -0.0007(10) -0.0039(10)
C9 0.0159(13) 0.0156(13) 0.0173(14) 0.0017(10) -0.0017(11) -0.0030(11)
C10 0.0212(15) 0.0178(14) 0.0210(15) 0.0001(11) 0.0046(11) -0.0046(12)
C11 0.0270(15) 0.0110(12) 0.0148(14) -0.0005(10) 0.0008(11) -0.0044(11)
C12 0.0221(15) 0.0201(14) 0.0164(14) -0.0001(11) -0.0054(11) -0.0068(12)
C13 0.0163(14) 0.0178(13) 0.0170(14) -0.0009(11) -0.0001(11) -0.0053(11)
C14 0.0383(18) 0.0241(16) 0.0167(15) 0.0008(12) 0.0026(13) -0.0066(14)
C15 0.0077(12) 0.0170(13) 0.0125(13) -0.0033(10) -0.0009(9) -0.0028(10)
C16 0.0159(14) 0.0178(14) 0.0200(14) 0.0013(11) -0.0012(11) -0.0026(11)
C17 0.0171(14) 0.0195(14) 0.0290(16) -0.0016(12) -0.0038(12) 0.0048(12)
C18 0.0105(13) 0.0282(16) 0.0229(15) -0.0075(12) -0.0001(11) -0.0007(12)
C19 0.0118(13) 0.0255(15) 0.0202(14) -0.0042(11) 0.0028(11) -0.0074(11)
C20 0.0139(13) 0.0181(14) 0.0189(14) -0.0014(11) -0.0001(10) -0.0052(11)
C21 0.0129(13) 0.0098(12) 0.0157(13) -0.0020(10) 0.0048(11) -0.0023(10)
C22 0.0116(13) 0.0130(13) 0.0169(13) 0.0019(10) -0.0025(10) -0.0070(11)
C23 0.0075(12) 0.0136(12) 0.0158(13) -0.0066(10) -0.0011(10) -0.0007(10)
C24 0.0097(12) 0.0137(13) 0.0154(13) -0.0038(10) -0.0023(10) -0.0007(10)
C25 0.0108(12) 0.0189(13) 0.0128(13) -0.0001(10) -0.0010(10) -0.0029(11)
C26 0.0181(14) 0.0141(13) 0.0246(15) -0.0029(11) -0.0031(11) -0.0007(11)
C27 0.0209(15) 0.0175(14) 0.0253(16) 0.0023(11) -0.0055(12) 0.0012(12)
C28 0.0120(13) 0.0240(14) 0.0157(14) -0.0008(11) -0.0032(10) -0.0017(11)
C29 0.0197(14) 0.0181(14) 0.0208(15) -0.0019(11) -0.0034(11) -0.0073(12)
C30 0.0179(14) 0.0159(13) 0.0194(14) 0.0024(11) -0.0033(11) -0.0049(11)
C31 0.0247(16) 0.0407(19) 0.0234(16) -0.0050(14) -0.0082(13) -0.0115(14)
C32 0.0138(13) 0.0104(12) 0.0148(13) -0.0030(10) -0.0004(10) 0.0004(10)
C33 0.0116(13) 0.0161(13) 0.0186(14) -0.0017(10) -0.0018(10) -0.0035(11)
C34 0.0155(14) 0.0135(13) 0.0206(14) -0.0052(11) -0.0028(11) -0.0036(11)
C35 0.0136(13) 0.0143(13) 0.0127(13) -0.0021(10) -0.0001(10) -0.0010(10)
C36 0.0108(13) 0.0195(14) 0.0175(14) -0.0008(11) -0.0007(10) -0.0051(11)
C37 0.0164(14) 0.0117(12) 0.0201(14) -0.0030(10) -0.0011(11) -0.0037(11)
C38 0.0109(13) 0.0272(15) 0.0245(15) -0.0086(12) 0.0030(11) 0.0000(12)
C39 0.0141(13) 0.0152(13) 0.0136(13) 0.0007(10) -0.0007(10) -0.0066(10)
C40 0.0109(13) 0.0186(13) 0.0182(14) -0.0031(11) -0.0002(10) -0.0040(11)
C41 0.0116(13) 0.0119(12) 0.0217(14) 0.0003(10) -0.0040(10) -0.0018(10)
C42 0.0117(13) 0.0167(13) 0.0165(13) 0.0029(10) -0.0030(10) -0.0062(11)
C43 0.0157(13) 0.0186(14) 0.0157(14) -0.0014(11) 0.0025(10) -0.0047(11)
C44 0.0168(14) 0.0124(13) 0.0195(14) -0.0013(10) 0.0004(11) -0.0023(11)
C45 0.0246(16) 0.0230(16) 0.0357(18) 0.0123(13) -0.0028(13) -0.0036(13)
C46 0.0127(13) 0.0125(12) 0.0182(14) 0.0035(10) -0.0014(10) -0.0037(10)
C47 0.0146(13) 0.0167(13) 0.0143(13) -0.0008(10) 0.0002(10) -0.0005(11)
C48 0.0172(14) 0.0104(12) 0.0189(14) -0.0011(10) -0.0009(11) -0.0048(11)
C49 0.0137(13) 0.0135(13) 0.0183(14) 0.0036(10) -0.0003(10) -0.0028(10)
C50 0.0243(15) 0.0190(14) 0.0146(14) -0.0019(11) 0.0021(11) -0.0052(12)
C51 0.0188(14) 0.0143(13) 0.0221(15) -0.0036(11) -0.0007(11) -0.0050(11)
C52 0.0355(18) 0.0137(14) 0.0302(17) -0.0007(12) 0.0042(13) -0.0107(13)
C53 0.0294(17) 0.0242(16) 0.0231(16) 0.0059(12) -0.0034(13) -0.0060(13)
C54 0.0298(17) 0.0168(14) 0.0341(18) -0.0012(13) 0.0070(13) -0.0077(13)
C55 0.072(3) 0.037(2) 0.0264(18) -0.0038(15) -0.0020(17) -0.034(2)
C56 0.0309(17) 0.0203(15) 0.0225(15) 0.0012(12) -0.0015(12) -0.0104(13)
C57 0.056(2) 0.0241(18) 0.047(2) -0.0031(16) 0.0078(19) -0.0055(17)
C58 0.055(2) 0.0241(17) 0.0322(19) -0.0088(14) -0.0052(16) -0.0019(16)
C59 0.052(2) 0.040(2) 0.0246(18) -0.0030(15) -0.0024(16) -0.0038(18)
C60 0.078(3) 0.097(4) 0.025(2) 0.006(2) 0.009(2) 0.039(3)
C61 0.0272(17) 0.0273(16) 0.0271(16) -0.0005(13) -0.0019(13) -0.0137(13)
C62 0.0383(19) 0.0253(17) 0.0320(18) -0.0014(14) -0.0071(15) -0.0054(14)
C63 0.047(2) 0.0352(19) 0.0282(18) -0.0066(15) -0.0115(16) -0.0041(16)
C64 0.038(2) 0.0341(18) 0.0294(18) 0.0073(14) -0.0023(14) -0.0095(15)
C65 0.036(2) 0.051(2) 0.0280(18) -0.0045(16) 0.0020(15) -0.0117(17)
C66 0.033(2) 0.061(3) 0.0291(19) -0.0030(17) 0.0068(15) -0.0073(18)
C67 0.0215(16) 0.058(2) 0.0275(18) -0.0121(16) -0.0003(13) -0.0072(16)
C68 0.0252(17) 0.044(2) 0.0264(17) -0.0040(14) -0.0013(13) -0.0115(15)

loop_
_atom_type_symbol
_atom_type_description
_atom_type_scat_dispersion_real
_atom_type_scat_dispersion_imag
_atom_type_scat_source
C C 0.0033 0.0016 'International Tables Vol C Tables 4.2.6.8 and 6.1.1.4'
H H 0.0000 0.0000 'International Tables Vol C Tables 4.2.6.8 and 6.1.1.4'
N N 0.0061 0.0033 'International Tables Vol C Tables 4.2.6.8 and 6.1.1.4'
O O 0.0106 0.0060 'International Tables Vol C Tables 4.2.6.8 and 6.1.1.4'
Fe Fe 0.3463 0.8444 'International Tables Vol C Tables 4.2.6.8 and 6.1.1.4'
Br Br -0.2901 2.4595 'International Tables Vol C Tables 4.2.6.8 and 6.1.1.4'

loop_
_geom_angle_atom_site_label_1
_geom_angle_atom_site_label_2
_geom_angle_atom_site_label_3
_geom_angle
C22 Fe1 C21 91.37(11)
C22 Fe1 C23 87.25(11)
C21 Fe1 C23 85.45(11)
C22 Fe1 C24 90.14(11)
C21 Fe1 C24 90.85(11)
C23 Fe1 C24 175.41(11)
C22 Fe1 N1 175.12(10)
C21 Fe1 N1 93.16(10)
C23 Fe1 N1 94.91(10)
C24 Fe1 N1 87.99(10)
C22 Fe1 N4 91.49(10)
C21 Fe1 N4 177.05(10)
C23 Fe1 N4 95.42(10)
C24 Fe1 N4 88.40(10)
N1 Fe1 N4 83.96(9)
C28 O1 C31 117.7(2)
C35 O2 C38 117.3(2)
C42 O3 C45 117.4(2)
C49 O4 C52 117.1(2)
C56 O5 C53 106.8(2)
C57 O6 C60 105.6(3)
C64 O7 C61 105.2(2)
C68 O8 C65 105.0(2)
N2 N1 C1 111.4(2)
N2 N1 Fe1 125.31(16)
C1 N1 Fe1 121.91(16)
N1 N2 C7 120.9(2)
N4 N3 C7 120.8(2)
N3 N4 C15 112.3(2)
N3 N4 Fe1 125.72(17)
C15 N4 Fe1 120.85(16)
C21 N5 C25 173.3(3)
C22 N6 C32 175.0(3)
C23 N7 C39 172.0(3)
C24 N8 C46 178.5(3)
C6 C1 C2 120.1(2)
C6 C1 N1 120.4(2)
C2 C1 N1 119.5(2)
C3 C2 C1 120.0(3)
C3 C2 H2 120.0
C1 C2 H2 120.0
C2 C3 C4 120.1(3)
C2 C3 H3 120.0
C4 C3 H3 120.0
C5 C4 C3 119.9(3)
C5 C4 H4 120.0
C3 C4 H4 120.0
C4 C5 C6 120.1(2)
C4 C5 H5 119.9
C6 C5 H5 119.9
C1 C6 C5 119.8(2)
C1 C6 H6 120.1
C5 C6 H6 120.1
N2 C7 N3 125.9(2)
N2 C7 C8 116.1(2)
N3 C7 C8 116.8(2)
C9 C8 C13 117.9(2)
C9 C8 C7 120.5(2)
C13 C8 C7 121.6(2)
C10 C9 C8 120.9(3)
C10 C9 H9 119.6
C8 C9 H9 119.6
C9 C10 C11 121.2(3)
C9 C10 H10 119.4
C11 C10 H10 119.4
C10 C11 C12 117.8(2)
C10 C11 C14 121.4(3)
C12 C11 C14 120.7(3)
C13 C12 C11 121.1(3)
C13 C12 H12 119.4
C11 C12 H12 119.4
C12 C13 C8 121.0(3)
C12 C13 H13 119.5
C8 C13 H13 119.5
C11 C14 H14A 109.5
C11 C14 H14B 109.5
H14A C14 H14B 109.5
C11 C14 H14C 109.5
H14A C14 H14C 109.5
H14B C14 H14C 109.5
C20 C15 C16 120.5(2)
C20 C15 N4 120.3(2)
C16 C15 N4 119.1(2)
C17 C16 C15 119.6(3)
C17 C16 H16 120.2
C15 C16 H16 120.2
C16 C17 C18 120.3(3)
C16 C17 H17 119.8
C18 C17 H17 119.8
C19 C18 C17 119.6(3)
C19 C18 H18 120.2
C17 C18 H18 120.2
C18 C19 C20 120.9(3)
C18 C19 H19 119.5
C20 C19 H19 119.5
C15 C20 C19 119.1(3)
C15 C20 H20 120.5
C19 C20 H20 120.5
N5 C21 Fe1 175.4(2)
N6 C22 Fe1 177.3(2)
N7 C23 Fe1 168.8(2)
N8 C24 Fe1 178.8(2)
C30 C25 C26 121.5(2)
C30 C25 N5 118.9(2)
C26 C25 N5 119.6(2)
C27 C26 C25 118.8(3)
C27 C26 H26 120.6
C25 C26 H26 120.6
C26 C27 C28 120.5(3)
C26 C27 H27 119.8
C28 C27 H27 119.8
O1 C28 C29 124.4(3)
O1 C28 C27 115.7(2)
C29 C28 C27 120.0(2)
C30 C29 C28 119.8(3)
C30 C29 H29 120.1
C28 C29 H29 120.1
C25 C30 C29 119.5(3)
C25 C30 H30 120.3
C29 C30 H30 120.3
O1 C31 H31A 109.5
O1 C31 H31B 109.5
H31A C31 H31B 109.5
O1 C31 H31C 109.5
H31A C31 H31C 109.5
H31B C31 H31C 109.5
C37 C32 C33 121.7(2)
C37 C32 N6 119.0(2)
C33 C32 N6 119.3(2)
C34 C33 C32 118.4(2)
C34 C33 H33 120.8
C32 C33 H33 120.8
C33 C34 C35 120.3(2)
C33 C34 H34 119.8
C35 C34 H34 119.8
O2 C35 C36 124.2(2)
O2 C35 C34 115.0(2)
C36 C35 C34 120.8(2)
C37 C36 C35 119.1(2)
C37 C36 H36 120.5
C35 C36 H36 120.5
C32 C37 C36 119.7(2)
C32 C37 H37 120.1
C36 C37 H37 120.1
O2 C38 H38A 109.5
O2 C38 H38B 109.5
H38A C38 H38B 109.5
O2 C38 H38C 109.5
H38A C38 H38C 109.5
H38B C38 H38C 109.5
C40 C39 C44 120.9(2)
C40 C39 N7 119.4(2)
C44 C39 N7 119.7(2)
C39 C40 C41 120.1(2)
C39 C40 H40 120.0
C41 C40 H40 120.0
C40 C41 C42 119.4(2)
C40 C41 H41 120.3
C42 C41 H41 120.3
O3 C42 C41 124.4(2)
O3 C42 C43 115.0(2)
C41 C42 C43 120.6(2)
C44 C43 C42 119.8(2)
C44 C43 H43 120.1
C42 C43 H43 120.1
C43 C44 C39 119.2(2)
C43 C44 H44 120.4
C39 C44 H44 120.4
O3 C45 H45A 109.5
O3 C45 H45B 109.5
H45A C45 H45B 109.5
O3 C45 H45C 109.5
H45A C45 H45C 109.5
H45B C45 H45C 109.5
C51 C46 C47 121.9(2)
C51 C46 N8 119.4(2)
C47 C46 N8 118.7(2)
C46 C47 C48 118.7(2)
C46 C47 H47 120.6
C48 C47 H47 120.6
C49 C48 C47 119.9(2)
C49 C48 H48 120.1
C47 C48 H48 120.1
O4 C49 C48 124.2(2)
O4 C49 C50 115.2(2)
C48 C49 C50 120.6(2)
C51 C50 C49 119.7(3)
C51 C50 H50 120.1
C49 C50 H50 120.1
C50 C51 C46 119.3(2)
C50 C51 H51 120.4
C46 C51 H51 120.4
O4 C52 H52A 109.5
O4 C52 H52B 109.5
H52A C52 H52B 109.5
O4 C52 H52C 109.5
H52A C52 H52C 109.5
H52B C52 H52C 109.5
O5 C53 C54 106.9(2)
O5 C53 H53A 110.3
C54 C53 H53A 110.3
O5 C53 H53B 110.3
C54 C53 H53B 110.3
H53A C53 H53B 108.6
C55 C54 C53 103.7(2)
C55 C54 H54A 111.0
C53 C54 H54A 111.0
C55 C54 H54B 111.0
C53 C54 H54B 111.0
H54A C54 H54B 109.0
C56 C55 C54 104.5(3)
C56 C55 H55A 110.8
C54 C55 H55A 110.8
C56 C55 H55B 110.8
C54 C55 H55B 110.8
H55A C55 H55B 108.9
O5 C56 C55 104.9(2)
O5 C56 H56A 110.8
C55 C56 H56A 110.8
O5 C56 H56B 110.8
C55 C56 H56B 110.8
H56A C56 H56B 108.8
O6 C57 C58 105.4(3)
O6 C57 H57A 110.7
C58 C57 H57A 110.7
O6 C57 H57B 110.7
C58 C57 H57B 110.7
H57A C57 H57B 108.8
C57 C58 C59 103.9(3)
C57 C58 H58A 111.0
C59 C58 H58A 111.0
C57 C58 H58B 111.0
C59 C58 H58B 111.0
H58A C58 H58B 109.0
C60 C59 C58 104.0(3)
C60 C59 H59A 111.0
C58 C59 H59A 111.0
C60 C59 H59B 111.0
C58 C59 H59B 111.0
H59A C59 H59B 109.0
O6 C60 C59 105.8(3)
O6 C60 H60A 110.6
C59 C60 H60A 110.6
O6 C60 H60B 110.6
C59 C60 H60B 110.6
H60A C60 H60B 108.7
O7 C61 C62 105.9(2)
O7 C61 H61A 110.6
C62 C61 H61A 110.6
O7 C61 H61B 110.6
C62 C61 H61B 110.6
H61A C61 H61B 108.7
C61 C62 C63 104.4(3)
C61 C62 H62A 110.9
C63 C62 H62A 110.9
C61 C62 H62B 110.9
C63 C62 H62B 110.9
H62A C62 H62B 108.9
C64 C63 C62 103.5(3)
C64 C63 H63A 111.1
C62 C63 H63A 111.1
C64 C63 H63B 111.1
C62 C63 H63B 111.1
H63A C63 H63B 109.0
O7 C64 C63 105.6(3)
O7 C64 H64A 110.6
C63 C64 H64A 110.6
O7 C64 H64B 110.6
C63 C64 H64B 110.6
H64A C64 H64B 108.8
O8 C65 C66 105.5(3)
O8 C65 H65A 110.6
C66 C65 H65A 110.6
O8 C65 H65B 110.6
C66 C65 H65B 110.6
H65A C65 H65B 108.8
C65 C66 C67 104.7(3)
C65 C66 H66A 110.8
C67 C66 H66A 110.8
C65 C66 H66B 110.8
C67 C66 H66B 110.8
H66A C66 H66B 108.9
C66 C67 C68 103.6(3)
C66 C67 H67A 111.0
C68 C67 H67A 111.0
C66 C67 H67B 111.0
C68 C67 H67B 111.0
H67A C67 H67B 109.0
O8 C68 C67 106.1(3)
O8 C68 H68A 110.5
C67 C68 H68A 110.5
O8 C68 H68B 110.5
C67 C68 H68B 110.5
H68A C68 H68B 108.7

loop_
_geom_bond_atom_site_label_1
_geom_bond_atom_site_label_2
_geom_bond_distance
Fe1 C22 1.869(3)
Fe1 C21 1.870(3)
Fe1 C23 1.886(3)
Fe1 C24 1.909(3)
Fe1 N1 1.970(2)
Fe1 N4 1.979(2)
O1 C28 1.365(3)
O1 C31 1.431(4)
O2 C35 1.371(3)
O2 C38 1.432(3)
O3 C42 1.365(3)
O3 C45 1.431(3)
O4 C49 1.360(3)
O4 C52 1.437(3)
O5 C56 1.420(4)
O5 C53 1.428(3)
O6 C57 1.410(5)
O6 C60 1.421(5)
O7 C64 1.423(4)
O7 C61 1.431(4)
O8 C68 1.430(4)
O8 C65 1.432(4)
N1 N2 1.290(3)
N1 C1 1.439(3)
N2 C7 1.353(3)
N3 N4 1.282(3)
N3 C7 1.357(3)
N4 C15 1.442(3)
N5 C21 1.163(3)
N5 C25 1.401(3)
N6 C22 1.161(3)
N6 C32 1.398(3)
N7 C23 1.160(3)
N7 C39 1.399(3)
N8 C24 1.155(3)
N8 C46 1.403(3)
C1 C6 1.387(4)
C1 C2 1.393(4)
C2 C3 1.387(4)
C2 H2 0.9500
C3 C4 1.391(4)
C3 H3 0.9500
C4 C5 1.389(4)
C4 H4 0.9500
C5 C6 1.392(4)
C5 H5 0.9500
C6 H6 0.9500
C7 C8 1.476(4)
C8 C9 1.392(4)
C8 C13 1.401(4)
C9 C10 1.389(4)
C9 H9 0.9500
C10 C11 1.390(4)
C10 H10 0.9500
C11 C12 1.397(4)
C11 C14 1.504(4)
C12 C13 1.382(4)
C12 H12 0.9500
C13 H13 0.9500
C14 H14A 0.9800
C14 H14B 0.9800
C14 H14C 0.9800
C15 C20 1.384(4)
C15 C16 1.393(4)
C16 C17 1.385(4)
C16 H16 0.9500
C17 C18 1.387(4)
C17 H17 0.9500
C18 C19 1.381(4)
C18 H18 0.9500
C19 C20 1.392(4)
C19 H19 0.9500
C20 H20 0.9500
C25 C30 1.384(4)
C25 C26 1.392(4)
C26 C27 1.379(4)
C26 H26 0.9500
C27 C28 1.401(4)
C27 H27 0.9500
C28 C29 1.390(4)
C29 C30 1.387(4)
C29 H29 0.9500
C30 H30 0.9500
C31 H31A 0.9800
C31 H31B 0.9800
C31 H31C 0.9800
C32 C37 1.385(4)
C32 C33 1.393(4)
C33 C34 1.383(4)
C33 H33 0.9500
C34 C35 1.396(4)
C34 H34 0.9500
C35 C36 1.389(4)
C36 C37 1.388(4)
C36 H36 0.9500
C37 H37 0.9500
C38 H38A 0.9800
C38 H38B 0.9800
C38 H38C 0.9800
C39 C40 1.379(4)
C39 C44 1.391(4)
C40 C41 1.384(4)
C40 H40 0.9500
C41 C42 1.387(4)
C41 H41 0.9500
C42 C43 1.395(4)
C43 C44 1.384(4)
C43 H43 0.9500
C44 H44 0.9500
C45 H45A 0.9800
C45 H45B 0.9800
C45 H45C 0.9800
C46 C51 1.388(4)
C46 C47 1.390(4)
C47 C48 1.393(4)
C47 H47 0.9500
C48 C49 1.390(4)
C48 H48 0.9500
C49 C50 1.403(4)
C50 C51 1.379(4)
C50 H50 0.9500
C51 H51 0.9500
C52 H52A 0.9800
C52 H52B 0.9800
C52 H52C 0.9800
C53 C54 1.528(4)
C53 H53A 0.9900
C53 H53B 0.9900
C54 C55 1.526(4)
C54 H54A 0.9900
C54 H54B 0.9900
C55 C56 1.506(4)
C55 H55A 0.9900
C55 H55B 0.9900
C56 H56A 0.9900
C56 H56B 0.9900
C57 C58 1.522(5)
C57 H57A 0.9900
C57 H57B 0.9900
C58 C59 1.528(5)
C58 H58A 0.9900
C58 H58B 0.9900
C59 C60 1.499(5)
C59 H59A 0.9900
C59 H59B 0.9900
C60 H60A 0.9900
C60 H60B 0.9900
C61 C62 1.519(4)
C61 H61A 0.9900
C61 H61B 0.9900
C62 C63 1.533(5)
C62 H62A 0.9900
C62 H62B 0.9900
C63 C64 1.513(5)
C63 H63A 0.9900
C63 H63B 0.9900
C64 H64A 0.9900
C64 H64B 0.9900
C65 C66 1.514(5)
C65 H65A 0.9900
C65 H65B 0.9900
C66 C67 1.523(5)
C66 H66A 0.9900
C66 H66B 0.9900
C67 C68 1.533(4)
C67 H67A 0.9900
C67 H67B 0.9900
C68 H68A 0.9900
C68 H68B 0.9900
